data_7211149
loop_
_publ_author_name
'Fu, Ruibiao'
'Hu, Shengmin'
'Wu, Xintao'

_publ_section_title
;
 Two new molecular zinc phosphonates with bright luminescence for sensing
 UV radiation
;
_journal_issue 44
_journal_name_full CrystEngComm
_journal_page_first 8937
_journal_paper_doi 10.1039/c3ce41298a
_journal_volume 15
_journal_year 2013
_chemical_formula_sum 'C96 H150 N14 O48 P6 Zn9'
_chemical_formula_weight 3042.45
_chemical_name_systematic
; 
 ? 
;
_space_group_IT_number 14
_symmetry_cell_setting monoclinic
_symmetry_space_group_name_Hall '-P 2yn'
_symmetry_space_group_name_H-M 'P 1 21/n 1'
_atom_sites_solution_hydrogens geom
_atom_sites_solution_primary direct
_atom_sites_solution_secondary difmap
_audit_creation_method SHELXL-97
_cell_angle_alpha 90.00
_cell_angle_beta 105.990(6)
_cell_angle_gamma 90.00
_cell_formula_units_Z 2
_cell_length_a 15.836(6)
_cell_length_b 22.682(8)
_cell_length_c 18.490(7)
_cell_measurement_reflns_used 18299
_cell_measurement_temperature 113(2)
_cell_measurement_theta_max 27.3699
_cell_measurement_theta_min 2.6048
_cell_volume 6385(4)
_computing_cell_refinement 'CrystalClear (Rigaku Inc., 2008)'
_computing_data_collection 'CrystalClear (Rigaku Inc., 2008)'
_computing_data_reduction 'CrystalClear (Rigaku Inc., 2008)'
_computing_structure_refinement 'SHELXL-97 (Sheldrick, 1997)'
_computing_structure_solution 'SHELXS-97 (Sheldrick, 1990)'
_diffrn_ambient_temperature 113(2)
_diffrn_measured_fraction_theta_full 0.994
_diffrn_measured_fraction_theta_max 0.994
_diffrn_measurement_device_type 'Saturn724+ (2x2 bin mode)'
_diffrn_measurement_method '\w scans'
_diffrn_radiation_monochromator graphite
_diffrn_radiation_source 'fine-focus sealed tube'
_diffrn_radiation_type MoK\a
_diffrn_radiation_wavelength 0.71073
_diffrn_reflns_av_R_equivalents 0.0310
_diffrn_reflns_av_sigmaI/netI 0.0311
_diffrn_reflns_limit_h_max 20
_diffrn_reflns_limit_h_min -20
_diffrn_reflns_limit_k_max 27
_diffrn_reflns_limit_k_min -29
_diffrn_reflns_limit_l_max 23
_diffrn_reflns_limit_l_min -23
_diffrn_reflns_number 49552
_diffrn_reflns_theta_full 27.37
_diffrn_reflns_theta_max 27.37
_diffrn_reflns_theta_min 2.29
_exptl_absorpt_coefficient_mu 1.824
_exptl_absorpt_correction_T_max 1.0000
_exptl_absorpt_correction_T_min 0.8388
_exptl_absorpt_correction_type multi-scan
_exptl_absorpt_process_details 'CrystalClear (Rigaku Inc., 2008)'
_exptl_crystal_colour colorless
_exptl_crystal_density_diffrn 1.583
_exptl_crystal_density_method 'not measured'
_exptl_crystal_description prism
_exptl_crystal_F_000 3136
_exptl_crystal_size_max 0.2800
_exptl_crystal_size_mid 0.2300
_exptl_crystal_size_min 0.2000
_refine_diff_density_max 1.824
_refine_diff_density_min -1.796
_refine_diff_density_rms 0.111
_refine_ls_extinction_method none
_refine_ls_goodness_of_fit_ref 1.121
_refine_ls_hydrogen_treatment constr
_refine_ls_matrix_type full
_refine_ls_number_parameters 906
_refine_ls_number_reflns 14387
_refine_ls_number_restraints 91
_refine_ls_restrained_S_all 1.144
_refine_ls_R_factor_all 0.0658
_refine_ls_R_factor_gt 0.0609
_refine_ls_shift/su_max 0.001
_refine_ls_shift/su_mean 0.000
_refine_ls_structure_factor_coef Fsqd
_refine_ls_weighting_details 'calc w=1/[\s^2^(Fo^2^)+(0.0880P)^2^+10.8502P] where P=(Fo^2^+2Fc^2^)/3'
_refine_ls_weighting_scheme calc
_refine_ls_wR_factor_gt 0.1685
_refine_ls_wR_factor_ref 0.1730
_reflns_number_gt 13184
_reflns_number_total 14387
_reflns_threshold_expression >2sigma(I)
_cod_data_source_file c3ce41298a.txt
_cod_data_source_block f1
_cod_depositor_comments
;
The following automatic conversions were performed:

'_exptl_absorpt_correction_type' value 'Multi-scan' changed to
'multi-scan' according to
/home/saulius/struct/CIF-dictionaries/cif_core.dic dictionary named
'cif_core.dic' version 2.4.2 from 2011-04-26.

Automatic conversion script
Id: cif_fix_values 1891 2012-01-12 08:04:46Z andrius 
;
_cod_original_cell_volume 6384(4)
_cod_original_sg_symbol_H-M p2(1)/n
_cod_database_code 7211149

loop_
_symmetry_equiv_pos_as_xyz
'x, y, z'
'-x+1/2, y+1/2, -z+1/2'
'-x, -y, -z'
'x-1/2, -y-1/2, z-1/2'

loop_
_atom_site_label
_atom_site_type_symbol
_atom_site_fract_x
_atom_site_fract_y
_atom_site_fract_z
_atom_site_U_iso_or_equiv
_atom_site_adp_type
_atom_site_occupancy
_atom_site_symmetry_multiplicity
_atom_site_calc_flag
_atom_site_refinement_flags
_atom_site_disorder_assembly
_atom_site_disorder_group
Zn1 Zn 0.0000 0.5000 0.5000 0.02626(14) Uani 1 2 d S . .
Zn2 Zn 0.21676(3) 0.55842(2) 0.58950(2) 0.03145(12) Uani 1 1 d . . .
Zn3 Zn 0.05763(3) 0.58476(2) 0.35422(2) 0.03228(12) Uani 1 1 d . . .
Zn4 Zn 0.14991(3) 0.37128(2) 0.53131(3) 0.03415(13) Uani 1 1 d . . .
Zn5 Zn 0.41663(5) 0.73449(3) 0.66709(4) 0.0679(2) Uani 1 1 d . . .
P1 P -0.05538(6) 0.36102(4) 0.49320(5) 0.0289(2) Uani 1 1 d . . .
P2 P 0.13626(7) 0.45586(5) 0.65936(6) 0.0326(2) Uani 1 1 d . . .
P3 P 0.18001(6) 0.48565(5) 0.44405(6) 0.0314(2) Uani 1 1 d . . .
O1 O 0.01568(17) 0.40793(11) 0.49606(15) 0.0302(5) Uani 1 1 d . . .
O2 O -0.14094(18) 0.37103(12) 0.43143(17) 0.0371(6) Uani 1 1 d . . .
O3 O -0.07005(19) 0.35139(12) 0.57079(16) 0.0353(6) Uani 1 1 d . . .
O4 O 0.2559(2) 0.31394(14) 0.5462(2) 0.0515(8) Uani 1 1 d . . .
O5 O 0.2939(2) 0.23045(16) 0.4983(3) 0.0613(10) Uani 1 1 d . . .
O6 O 0.11028(17) 0.50184(11) 0.59552(14) 0.0300(5) Uani 1 1 d . . .
O7 O 0.0628(2) 0.44281(14) 0.69613(16) 0.0407(7) Uani 1 1 d . . .
O8 O 0.1746(2) 0.39984(12) 0.63492(16) 0.0386(6) Uani 1 1 d . . .
O9 O 0.32789(19) 0.61462(13) 0.61935(16) 0.0395(6) Uani 1 1 d . B .
O10 O 0.3998(3) 0.66296(16) 0.72373(19) 0.0600(10) Uani 1 1 d . B .
O11 O 0.08760(17) 0.51286(11) 0.43097(14) 0.0291(5) Uani 1 1 d . . .
O12 O 0.24697(19) 0.51591(14) 0.50888(17) 0.0412(7) Uani 1 1 d . . .
O13 O 0.18085(19) 0.41861(12) 0.45165(16) 0.0360(6) Uani 1 1 d . . .
O14 O 0.0537(2) 0.63724(15) 0.26053(18) 0.0481(8) Uani 1 1 d . A .
O15 O 0.0910(4) 0.6363(2) 0.1525(3) 0.0956(17) Uani 1 1 d U A .
O16 O 0.7787(4) 0.2155(3) 0.2223(3) 0.1058(19) Uani 1 1 d . . .
O17 O 0.8201(4) 0.3856(2) 0.9521(3) 0.1035(19) Uani 1 1 d . . .
O18 O 0.8395(4) 0.3283(3) 0.2799(4) 0.124(2) Uani 1 1 d . . .
O19 O 1.1339(5) 0.3492(3) 0.3208(3) 0.124(2) Uani 1 1 d U . .
O20 O 0.9597(5) 0.4921(4) 0.1805(5) 0.145(3) Uani 1 1 d U . .
O21 O 0.5464(5) 0.8085(4) 0.4094(4) 0.153(3) Uani 1 1 d . . .
O22 O 0.9595(7) 0.3748(5) 0.2159(6) 0.181(4) Uani 1 1 d . . .
O23 O -0.2028(11) 0.6637(7) -0.1963(8) 0.276(6) Uani 1 1 d U . .
O24 O 0.8868(12) 0.4861(8) 1.0236(8) 0.309(9) Uani 1 1 d . . .
N1 N 0.0848(2) 0.28657(14) 0.51051(18) 0.0314(7) Uani 1 1 d . . .
N2 N 0.2865(2) 0.52244(15) 0.69606(18) 0.0339(7) Uani 1 1 d . . .
N3 N 0.1812(2) 0.56302(15) 0.3311(2) 0.0402(8) Uani 1 1 d D . .
C1 C -0.0080(3) 0.29493(17) 0.4632(2) 0.0319(8) Uani 1 1 d . . .
H1 H -0.0428 0.2607 0.4680 0.038 Uiso 1 1 calc R . .
H2 H -0.0088 0.2987 0.4108 0.038 Uiso 1 1 calc R . .
C2 C 0.1399(3) 0.25418(18) 0.4701(2) 0.0381(9) Uani 1 1 d . . .
H3 H 0.1246 0.2664 0.4178 0.046 Uiso 1 1 calc R . .
H4 H 0.1293 0.2122 0.4716 0.046 Uiso 1 1 calc R . .
C3 C 0.2385(3) 0.2675(2) 0.5080(3) 0.0457(10) Uani 1 1 d . . .
C4 C 0.0883(3) 0.25860(18) 0.5855(2) 0.0355(8) Uani 1 1 d . . .
H5 H 0.0612 0.2854 0.6133 0.043 Uiso 1 1 calc R . .
H6 H 0.1495 0.2545 0.6137 0.043 Uiso 1 1 calc R . .
C5 C 0.0442(3) 0.19844(19) 0.5828(2) 0.0396(9) Uani 1 1 d . . .
C6 C -0.0429(3) 0.1965(2) 0.5835(3) 0.0510(12) Uani 1 1 d . . .
H7 H -0.0720 0.2315 0.5869 0.061 Uiso 1 1 calc R . .
C7 C -0.0891(4) 0.1423(3) 0.5792(3) 0.0643(16) Uani 1 1 d . . .
H8 H -0.1473 0.1423 0.5807 0.077 Uiso 1 1 calc R . .
C8 C -0.0487(4) 0.0908(3) 0.5729(3) 0.0604(15) Uani 1 1 d . . .
H9 H -0.0802 0.0558 0.5685 0.073 Uiso 1 1 calc R . .
C9 C 0.0413(4) 0.0892(2) 0.5728(3) 0.0493(12) Uani 1 1 d . . .
C10 C 0.0847(4) 0.0362(2) 0.5697(3) 0.0552(13) Uani 1 1 d . . .
H10 H 0.0533 0.0011 0.5648 0.066 Uiso 1 1 calc R . .
C11 C 0.1731(4) 0.0344(2) 0.5735(3) 0.0582(14) Uani 1 1 d . . .
H11 H 0.2004 -0.0014 0.5699 0.070 Uiso 1 1 calc R . .
C12 C 0.2213(4) 0.0872(2) 0.5830(3) 0.0503(11) Uani 1 1 d . . .
H12 H 0.2811 0.0860 0.5869 0.060 Uiso 1 1 calc R . .
C13 C 0.1814(3) 0.1404(2) 0.5866(2) 0.0433(10) Uani 1 1 d . . .
H13 H 0.2148 0.1747 0.5934 0.052 Uiso 1 1 calc R . .
C14 C 0.0901(3) 0.1441(2) 0.5802(2) 0.0412(9) Uani 1 1 d . . .
C15 C 0.2227(3) 0.49357(18) 0.7311(2) 0.0347(8) Uani 1 1 d . . .
H14 H 0.1965 0.5231 0.7562 0.042 Uiso 1 1 calc R . .
H15 H 0.2534 0.4653 0.7686 0.042 Uiso 1 1 calc R . .
C16 C 0.3310(3) 0.57363(18) 0.7400(2) 0.0352(8) Uani 1 1 d . B .
H16 H 0.3840 0.5604 0.7767 0.042 Uiso 1 1 calc R . .
H17 H 0.2927 0.5910 0.7671 0.042 Uiso 1 1 calc R . .
C17 C 0.3547(3) 0.6200(2) 0.6896(3) 0.0410(9) Uani 1 1 d . . .
C18 C 0.3516(3) 0.47903(19) 0.6788(2) 0.0370(8) Uani 1 1 d . . .
H18 H 0.3799 0.4978 0.6445 0.044 Uiso 1 1 calc R . .
H19 H 0.3191 0.4454 0.6528 0.044 Uiso 1 1 calc R . .
C19 C 0.4226(3) 0.45660(19) 0.7466(3) 0.0405(9) Uani 1 1 d . . .
C20 C 0.4052(4) 0.4098(2) 0.7888(3) 0.0507(11) Uani 1 1 d . . .
H20 H 0.3498 0.3925 0.7749 0.061 Uiso 1 1 calc R . .
C21 C 0.4693(4) 0.3876(2) 0.8523(3) 0.0616(14) Uani 1 1 d . . .
H21 H 0.4552 0.3572 0.8806 0.074 Uiso 1 1 calc R . .
C22 C 0.5523(4) 0.4111(2) 0.8719(3) 0.0574(14) Uani 1 1 d . . .
H22 H 0.5942 0.3964 0.9136 0.069 Uiso 1 1 calc R . .
C23 C 0.5750(3) 0.4571(2) 0.8298(3) 0.0497(12) Uani 1 1 d . . .
C24 C 0.6617(3) 0.4817(3) 0.8495(3) 0.0614(15) Uani 1 1 d . . .
H23 H 0.7042 0.4663 0.8903 0.074 Uiso 1 1 calc R . .
C25 C 0.6830(3) 0.5268(3) 0.8099(4) 0.0699(18) Uani 1 1 d . . .
H24 H 0.7395 0.5424 0.8244 0.084 Uiso 1 1 calc R . .
C26 C 0.6206(3) 0.5507(3) 0.7469(4) 0.0594(14) Uani 1 1 d . . .
H25 H 0.6361 0.5812 0.7195 0.071 Uiso 1 1 calc R . .
C27 C 0.5369(3) 0.5283(2) 0.7265(3) 0.0491(11) Uani 1 1 d . . .
H26 H 0.4960 0.5444 0.6850 0.059 Uiso 1 1 calc R . .
C28 C 0.5103(3) 0.4812(2) 0.7668(2) 0.0407(9) Uani 1 1 d . . .
C29 C 0.2106(3) 0.50217(19) 0.3578(2) 0.0377(9) Uani 1 1 d . A .
H27 H 0.2738 0.4992 0.3673 0.045 Uiso 1 1 calc R . .
H28 H 0.1835 0.4737 0.3192 0.045 Uiso 1 1 calc R . .
C30 C 0.1647(4) 0.5696(2) 0.2482(3) 0.0585(15) Uani 1 1 d . A .
H29 H 0.1424 0.5327 0.2237 0.070 Uiso 1 1 calc R . .
H30 H 0.2196 0.5784 0.2367 0.070 Uiso 1 1 calc R . .
C31 C 0.0989(4) 0.6185(2) 0.2177(3) 0.0606(15) Uani 1 1 d . . .
C32 C 0.2479(5) 0.6045(3) 0.3810(5) 0.035(2) Uani 0.543(7) 1 d PD A 1
H32A H 0.2438 0.5979 0.4318 0.042 Uiso 0.543(7) 1 calc PR A 1
H32B H 0.2257 0.6440 0.3674 0.042 Uiso 0.543(7) 1 calc PR A 1
C33 C 0.3475(3) 0.6072(2) 0.3872(3) 0.042(2) Uani 0.543(7) 1 d PGD A 1
C34 C 0.4027(4) 0.5737(3) 0.4438(3) 0.037(3) Uani 0.543(7) 1 d PG A 1
H34A H 0.3791 0.5492 0.4736 0.044 Uiso 0.543(7) 1 calc PR A 1
C35 C 0.4932(4) 0.5770(4) 0.4561(4) 0.062(4) Uani 0.543(7) 1 d PGD A 1
H35A H 0.5301 0.5546 0.4940 0.074 Uiso 0.543(7) 1 calc PR A 1
C36 C 0.5285(3) 0.6136(4) 0.4117(5) 0.076(5) Uani 0.543(7) 1 d PG A 1
H36A H 0.5891 0.6158 0.4199 0.091 Uiso 0.543(7) 1 calc PR A 1
C37 C 0.4734(4) 0.6470(3) 0.3550(4) 0.044(3) Uani 0.543(7) 1 d PGD A 1
C42 C 0.3828(4) 0.64381(19) 0.3427(3) 0.049(2) Uani 0.543(7) 1 d PGD A 1
C38 C 0.5102(7) 0.6830(3) 0.3105(5) 0.069(3) Uani 0.543(7) 1 d PD A 1
H38A H 0.5709 0.6834 0.3191 0.082 Uiso 0.543(7) 1 calc PR A 1
C39 C 0.4597(6) 0.7177(4) 0.2544(5) 0.081(4) Uani 0.543(7) 1 d PD A 1
H39A H 0.4849 0.7417 0.2252 0.098 Uiso 0.543(7) 1 calc PR A 1
C40 C 0.3702(7) 0.7155(4) 0.2429(6) 0.074(4) Uani 0.543(7) 1 d PD A 1
H40A H 0.3346 0.7386 0.2050 0.088 Uiso 0.543(7) 1 calc PR A 1
C41 C 0.3312(7) 0.6802(3) 0.2857(5) 0.052(3) Uani 0.543(7) 1 d PD A 1
H41A H 0.2704 0.6805 0.2768 0.062 Uiso 0.543(7) 1 calc PR A 1
C32A C 0.2301(6) 0.6169(4) 0.3628(7) 0.035(2) Uani 0.46 1 d PDU A 2
H32C H 0.2444 0.6139 0.4172 0.042 Uiso 0.457(7) 1 calc PR A 2
H32D H 0.1903 0.6500 0.3482 0.042 Uiso 0.457(7) 1 calc PR A 2
C33A C 0.3145(3) 0.6322(3) 0.3425(4) 0.037(2) Uani 0.457(7) 1 d PGD A 2
C34A C 0.3036(4) 0.6672(3) 0.2788(4) 0.048(4) Uani 0.457(7) 1 d PG A 2
H34B H 0.2475 0.6769 0.2498 0.058 Uiso 0.457(7) 1 calc PR A 2
C35A C 0.3767(6) 0.6875(3) 0.2586(4) 0.068(4) Uani 0.457(7) 1 d PGD A 2
H35B H 0.3694 0.7109 0.2160 0.082 Uiso 0.457(7) 1 calc PR A 2
C36A C 0.4606(5) 0.6729(4) 0.3019(5) 0.064(4) Uani 0.457(7) 1 d PG A 2
H36B H 0.5095 0.6865 0.2883 0.077 Uiso 0.457(7) 1 calc PR A 2
C37A C 0.4715(3) 0.6379(3) 0.3655(5) 0.058(5) Uani 0.457(7) 1 d PGD A 2
C42A C 0.3984(4) 0.6175(2) 0.3858(3) 0.038(2) Uani 0.457(7) 1 d PGD A 2
C38A C 0.5561(7) 0.6235(4) 0.4067(6) 0.059(4) Uani 0.457(7) 1 d PD A 2
H38B H 0.6035 0.6367 0.3906 0.071 Uiso 0.457(7) 1 calc PR A 2
C39A C 0.5707(6) 0.5902(5) 0.4708(6) 0.072(4) Uani 0.457(7) 1 d PD A 2
H39B H 0.6276 0.5812 0.4987 0.087 Uiso 0.457(7) 1 calc PR A 2
C40A C 0.4997(7) 0.5702(5) 0.4933(6) 0.068(5) Uani 0.457(7) 1 d PD A 2
H40B H 0.5087 0.5473 0.5365 0.082 Uiso 0.457(7) 1 calc PR A 2
C41A C 0.4151(8) 0.5842(4) 0.4521(5) 0.062(5) Uani 0.457(7) 1 d PD A 2
H41B H 0.3680 0.5712 0.4688 0.074 Uiso 0.457(7) 1 calc PR A 2
N4 N 0.3714(5) 0.8099(2) 0.7090(3) 0.090(2) Uani 1 1 d D B .
H4A H 0.3447 0.8001 0.7444 0.109 Uiso 1 1 calc R . .
H4B H 0.4167 0.8340 0.7300 0.109 Uiso 1 1 calc R . .
C43 C 0.3078(6) 0.8404(3) 0.6445(5) 0.101(3) Uani 1 1 d D . .
H43A H 0.3387 0.8575 0.6110 0.122 Uiso 1 1 calc R B .
H43B H 0.2777 0.8718 0.6631 0.122 Uiso 1 1 calc R . .
C44 C 0.2425(5) 0.7954(3) 0.6030(4) 0.084(2) Uani 1 1 d D B .
H44A H 0.2065 0.8129 0.5576 0.101 Uiso 1 1 d R . .
H44B H 0.2049 0.7844 0.6336 0.101 Uiso 1 1 d R . .
N5 N 0.2842(3) 0.7432(2) 0.5833(3) 0.0622(15) Uani 0.550(11) 1 d PD B 1
H5A H 0.2508 0.7104 0.5823 0.075 Uiso 0.550(11) 1 calc PR B 1
C45 C 0.3080(13) 0.7509(10) 0.5126(7) 0.079(6) Uani 0.550(11) 1 d PD B 1
H45A H 0.3118 0.7927 0.5026 0.095 Uiso 0.550(11) 1 calc PR B 1
H45B H 0.2624 0.7340 0.4716 0.095 Uiso 0.550(11) 1 calc PR B 1
C46 C 0.3957(10) 0.7216(7) 0.5156(9) 0.080(5) Uani 0.550(11) 1 d PD B 1
H46A H 0.3890 0.6791 0.5177 0.096 Uiso 0.550(11) 1 calc PR B 1
H46B H 0.4114 0.7307 0.4697 0.096 Uiso 0.550(11) 1 calc PR B 1
N6 N 0.4669(9) 0.7404(6) 0.5801(7) 0.079(4) Uani 0.550(11) 1 d PD B 1
H6A H 0.4824 0.7783 0.5739 0.095 Uiso 0.550(11) 1 calc PR B 1
C47 C 0.5448(10) 0.7026(7) 0.6013(10) 0.100(6) Uani 0.550(11) 1 d PD B 1
H47A H 0.5759 0.7050 0.5629 0.119 Uiso 0.550(11) 1 calc PR B 1
H47B H 0.5269 0.6620 0.6043 0.119 Uiso 0.550(11) 1 calc PR B 1
C48 C 0.6064(11) 0.7211(8) 0.6769(9) 0.090(5) Uani 0.550(11) 1 d PDU B 1
H48A H 0.6516 0.6914 0.6943 0.108 Uiso 0.550(11) 1 calc PR B 1
H48B H 0.6347 0.7581 0.6716 0.108 Uiso 0.550(11) 1 calc PR B 1
N7 N 0.5544(8) 0.7276(5) 0.7315(9) 0.074(3) Uani 0.550(11) 1 d PD B 1
H7A H 0.5712 0.7602 0.7595 0.089 Uiso 0.550(11) 1 calc PR B 1
H7B H 0.5624 0.6962 0.7623 0.089 Uiso 0.550(11) 1 calc PR B 1
N5A N 0.2842(3) 0.7432(2) 0.5833(3) 0.0622(15) Uani 0.45 1 d PD B 2
H5B H 0.2526 0.7128 0.5947 0.075 Uiso 0.450(11) 1 calc PR B 2
C45A C 0.2805(13) 0.7335(13) 0.5047(10) 0.089(9) Uani 0.450(11) 1 d PD B 2
H45C H 0.2362 0.7585 0.4722 0.107 Uiso 0.450(11) 1 calc PR B 2
H45D H 0.2666 0.6927 0.4908 0.107 Uiso 0.450(11) 1 calc PR B 2
C46A C 0.3717(11) 0.7493(7) 0.4979(8) 0.061(4) Uani 0.450(11) 1 d PD B 2
H46C H 0.3746 0.7407 0.4473 0.073 Uiso 0.450(11) 1 calc PR B 2
H46D H 0.3816 0.7912 0.5066 0.073 Uiso 0.450(11) 1 calc PR B 2
N6A N 0.4418(8) 0.7158(6) 0.5528(8) 0.054(3) Uani 0.450(11) 1 d PD B 2
H6AA H 0.4342 0.6766 0.5426 0.065 Uiso 0.450(11) 1 calc PR B 2
C47A C 0.5306(8) 0.7322(7) 0.5540(9) 0.076(5) Uani 0.450(11) 1 d PD B 2
H47C H 0.5353 0.7747 0.5508 0.092 Uiso 0.450(11) 1 calc PR B 2
H47D H 0.5458 0.7148 0.5113 0.092 Uiso 0.450(11) 1 calc PR B 2
C48A C 0.5931(12) 0.7098(10) 0.6272(11) 0.090(7) Uani 0.450(11) 1 d PD B 2
H48C H 0.5949 0.6671 0.6268 0.109 Uiso 0.450(11) 1 calc PR B 2
H48D H 0.6519 0.7245 0.6320 0.109 Uiso 0.450(11) 1 calc PR B 2
N7A N 0.5625(12) 0.7303(8) 0.6911(10) 0.080(5) Uani 0.450(11) 1 d PDU B 2
H7C H 0.5848 0.7664 0.7047 0.095 Uiso 0.450(11) 1 calc PR B 2
H7D H 0.5837 0.7059 0.7303 0.095 Uiso 0.450(11) 1 calc PR B 2

loop_
_atom_site_aniso_label
_atom_site_aniso_U_11
_atom_site_aniso_U_22
_atom_site_aniso_U_33
_atom_site_aniso_U_23
_atom_site_aniso_U_13
_atom_site_aniso_U_12
Zn1 0.0263(3) 0.0258(3) 0.0273(3) -0.0008(2) 0.0084(2) -0.0051(2)
Zn2 0.0287(2) 0.0328(2) 0.0306(2) -0.00136(17) 0.00450(17) -0.00621(17)
Zn3 0.0364(3) 0.0326(2) 0.0308(2) 0.00201(17) 0.01429(19) -0.00408(18)
Zn4 0.0330(3) 0.0287(2) 0.0400(3) -0.00038(17) 0.00877(19) -0.00385(17)
Zn5 0.0620(4) 0.0578(4) 0.0746(4) 0.0171(3) 0.0032(3) -0.0176(3)
P1 0.0295(5) 0.0261(5) 0.0315(5) -0.0015(3) 0.0090(4) -0.0054(4)
P2 0.0336(5) 0.0315(5) 0.0303(5) 0.0021(4) 0.0046(4) -0.0056(4)
P3 0.0282(5) 0.0344(5) 0.0337(5) -0.0041(4) 0.0120(4) -0.0050(4)
O1 0.0293(13) 0.0274(13) 0.0342(13) -0.0019(10) 0.0092(11) -0.0049(10)
O2 0.0312(14) 0.0314(14) 0.0447(16) -0.0008(11) 0.0039(12) -0.0057(11)
O3 0.0403(15) 0.0328(14) 0.0371(14) -0.0001(11) 0.0180(12) -0.0036(12)
O4 0.0389(17) 0.0363(17) 0.077(2) 0.0012(16) 0.0123(16) 0.0002(13)
O5 0.049(2) 0.050(2) 0.092(3) 0.0020(19) 0.032(2) 0.0068(16)
O6 0.0277(13) 0.0313(14) 0.0293(12) 0.0008(10) 0.0049(10) -0.0058(10)
O7 0.0401(16) 0.0480(18) 0.0324(14) 0.0054(12) 0.0076(12) -0.0093(13)
O8 0.0411(16) 0.0289(14) 0.0403(15) -0.0005(11) 0.0021(12) -0.0022(12)
O9 0.0359(15) 0.0408(16) 0.0381(15) -0.0024(12) 0.0041(12) -0.0115(12)
O10 0.072(2) 0.048(2) 0.0458(18) 0.0013(15) -0.0082(17) -0.0280(18)
O11 0.0286(13) 0.0294(13) 0.0325(13) -0.0010(10) 0.0140(10) -0.0035(10)
O12 0.0295(14) 0.0505(18) 0.0448(16) -0.0115(13) 0.0123(12) -0.0086(13)
O13 0.0343(15) 0.0330(15) 0.0428(15) -0.0003(12) 0.0139(12) 0.0007(11)
O14 0.062(2) 0.0460(18) 0.0435(17) 0.0110(14) 0.0273(15) 0.0003(15)
O15 0.166(5) 0.074(3) 0.075(3) 0.035(2) 0.080(3) 0.034(3)
O16 0.088(4) 0.117(5) 0.092(4) -0.019(3) -0.009(3) 0.027(3)
O17 0.157(5) 0.087(4) 0.086(3) 0.023(3) 0.066(4) 0.048(4)
O18 0.125(5) 0.126(5) 0.095(4) -0.028(4) -0.015(4) 0.028(4)
O19 0.213(6) 0.078(3) 0.070(3) -0.013(3) 0.024(4) -0.029(4)
O20 0.147(6) 0.155(6) 0.153(6) -0.054(5) 0.076(5) -0.045(5)
O21 0.098(5) 0.220(9) 0.119(5) 0.036(6) -0.008(4) -0.007(5)
O22 0.207(10) 0.185(9) 0.162(8) -0.034(7) 0.071(7) -0.019(8)
O23 0.354(11) 0.252(10) 0.249(10) 0.007(8) 0.130(8) -0.051(8)
O24 0.41(2) 0.35(2) 0.192(12) -0.087(13) 0.116(14) -0.150(18)
N1 0.0326(16) 0.0274(16) 0.0344(16) -0.0005(12) 0.0098(13) -0.0025(13)
N2 0.0326(17) 0.0325(17) 0.0338(16) -0.0044(13) 0.0047(13) -0.0033(13)
N3 0.050(2) 0.0330(18) 0.047(2) -0.0027(15) 0.0303(17) -0.0074(15)
C1 0.037(2) 0.0284(18) 0.0295(17) -0.0019(14) 0.0085(15) -0.0055(15)
C2 0.047(2) 0.033(2) 0.038(2) 0.0011(16) 0.0181(18) 0.0026(17)
C3 0.043(2) 0.038(2) 0.062(3) 0.010(2) 0.024(2) 0.0048(19)
C4 0.042(2) 0.032(2) 0.0321(18) 0.0000(15) 0.0099(16) -0.0001(16)
C5 0.046(2) 0.038(2) 0.0323(19) 0.0074(16) 0.0073(17) -0.0053(18)
C6 0.047(3) 0.055(3) 0.052(3) 0.019(2) 0.016(2) -0.003(2)
C7 0.047(3) 0.070(4) 0.073(4) 0.034(3) 0.013(3) -0.010(3)
C8 0.057(3) 0.056(3) 0.059(3) 0.023(2) 0.001(2) -0.022(3)
C9 0.066(3) 0.039(2) 0.036(2) 0.0105(18) 0.002(2) -0.012(2)
C10 0.080(4) 0.039(3) 0.038(2) 0.0037(19) 0.002(2) -0.012(2)
C11 0.095(5) 0.040(3) 0.038(2) 0.0041(19) 0.016(3) 0.005(3)
C12 0.064(3) 0.046(3) 0.042(2) 0.0075(19) 0.017(2) 0.007(2)
C13 0.055(3) 0.037(2) 0.037(2) 0.0089(17) 0.0127(19) -0.0022(19)
C14 0.049(3) 0.038(2) 0.0330(19) 0.0067(16) 0.0064(18) -0.0066(18)
C15 0.037(2) 0.035(2) 0.0302(18) 0.0008(15) 0.0059(16) -0.0055(16)
C16 0.034(2) 0.032(2) 0.0345(19) -0.0046(15) 0.0013(16) -0.0062(16)
C17 0.033(2) 0.039(2) 0.045(2) -0.0024(18) 0.0009(17) -0.0073(17)
C18 0.033(2) 0.035(2) 0.040(2) -0.0048(16) 0.0051(16) -0.0021(16)
C19 0.041(2) 0.034(2) 0.045(2) -0.0033(17) 0.0082(18) 0.0051(17)
C20 0.054(3) 0.035(2) 0.062(3) 0.004(2) 0.016(2) 0.004(2)
C21 0.080(4) 0.043(3) 0.063(3) 0.011(2) 0.021(3) 0.019(3)
C22 0.068(4) 0.049(3) 0.048(3) 0.000(2) 0.005(2) 0.023(3)
C23 0.046(3) 0.051(3) 0.047(2) -0.014(2) 0.004(2) 0.017(2)
C24 0.038(3) 0.071(4) 0.066(3) -0.024(3) -0.002(2) 0.022(3)
C25 0.033(3) 0.080(4) 0.096(5) -0.038(4) 0.015(3) 0.001(3)
C26 0.041(3) 0.060(3) 0.082(4) -0.016(3) 0.025(3) -0.003(2)
C27 0.039(2) 0.052(3) 0.057(3) -0.006(2) 0.015(2) 0.001(2)
C28 0.036(2) 0.041(2) 0.043(2) -0.0096(18) 0.0066(18) 0.0073(17)
C29 0.036(2) 0.039(2) 0.043(2) -0.0075(17) 0.0196(18) -0.0046(16)
C30 0.099(4) 0.039(2) 0.059(3) 0.001(2) 0.057(3) -0.004(3)
C31 0.102(5) 0.045(3) 0.051(3) 0.008(2) 0.048(3) -0.001(3)
C32 0.035(4) 0.023(4) 0.052(5) 0.007(3) 0.020(3) 0.006(3)
C33 0.040(5) 0.031(4) 0.059(5) 0.001(4) 0.021(4) -0.003(4)
C34 0.030(5) 0.021(4) 0.058(6) 0.006(4) 0.012(4) -0.002(4)
C35 0.040(7) 0.045(6) 0.095(11) -0.003(6) 0.009(6) 0.003(5)
C36 0.068(10) 0.062(8) 0.121(13) -0.028(8) 0.065(10) -0.023(7)
C37 0.036(7) 0.047(6) 0.061(7) -0.009(6) 0.031(6) -0.014(5)
C42 0.060(6) 0.035(4) 0.067(6) -0.001(4) 0.040(5) -0.011(4)
C38 0.070(8) 0.075(8) 0.078(8) -0.009(6) 0.047(7) -0.016(6)
C39 0.099(10) 0.071(8) 0.098(9) 0.005(7) 0.067(8) -0.029(7)
C40 0.089(9) 0.069(9) 0.081(8) -0.008(7) 0.053(7) -0.042(7)
C41 0.069(8) 0.033(5) 0.064(7) 0.008(4) 0.036(6) -0.007(6)
C32A 0.035(4) 0.023(4) 0.052(5) 0.007(3) 0.020(3) 0.006(3)
C33A 0.037(5) 0.027(4) 0.053(6) 0.003(4) 0.025(4) -0.003(4)
C34A 0.042(7) 0.050(8) 0.052(7) 0.003(5) 0.010(5) -0.010(6)
C35A 0.092(11) 0.051(9) 0.079(9) 0.000(7) 0.052(9) -0.029(8)
C36A 0.048(7) 0.061(8) 0.104(11) -0.026(7) 0.056(8) -0.028(6)
C37A 0.053(12) 0.038(7) 0.081(11) -0.012(7) 0.012(9) 0.012(7)
C42A 0.032(5) 0.033(5) 0.055(6) -0.002(4) 0.020(4) -0.005(4)
C38A 0.041(7) 0.060(9) 0.081(10) -0.018(7) 0.025(7) -0.001(6)
C39A 0.027(6) 0.085(10) 0.098(11) -0.037(8) 0.004(6) -0.002(6)
C40A 0.033(6) 0.044(7) 0.103(13) -0.008(8) -0.024(7) 0.002(5)
C41A 0.031(7) 0.064(10) 0.083(12) -0.013(8) 0.004(7) -0.015(7)
N4 0.124(5) 0.061(3) 0.068(3) -0.011(3) -0.004(3) -0.033(3)
C43 0.117(7) 0.064(4) 0.097(6) -0.015(4) -0.014(5) 0.011(4)
C44 0.107(6) 0.073(4) 0.061(4) -0.006(3) 0.006(4) 0.020(4)
N5 0.078(3) 0.047(3) 0.055(3) -0.006(2) 0.007(2) -0.007(2)
C45 0.108(17) 0.087(13) 0.037(6) -0.002(6) 0.011(8) 0.034(11)
C46 0.124(16) 0.062(10) 0.065(10) -0.013(8) 0.044(10) 0.003(10)
N6 0.094(9) 0.059(7) 0.091(9) -0.001(6) 0.037(7) -0.012(6)
C47 0.119(15) 0.070(10) 0.139(17) 0.001(11) 0.085(14) 0.001(11)
C48 0.088(8) 0.079(8) 0.115(9) 0.002(7) 0.046(8) -0.006(7)
N7 0.061(6) 0.048(6) 0.112(11) -0.018(7) 0.020(7) -0.012(4)
N5A 0.078(3) 0.047(3) 0.055(3) -0.006(2) 0.007(2) -0.007(2)
C45A 0.072(12) 0.083(16) 0.088(15) -0.017(10) -0.019(9) 0.011(10)
C46A 0.087(11) 0.039(7) 0.052(7) 0.007(6) 0.009(7) 0.006(7)
N6A 0.051(7) 0.047(7) 0.057(7) 0.002(6) 0.002(5) -0.002(6)
C47A 0.072(9) 0.053(8) 0.122(14) 0.008(8) 0.057(10) -0.005(7)
C48A 0.062(11) 0.079(13) 0.123(19) 0.022(13) 0.013(12) 0.000(10)
N7A 0.073(8) 0.062(7) 0.090(8) 0.001(7) -0.001(7) -0.016(6)

loop_
_atom_type_symbol
_atom_type_description
_atom_type_scat_dispersion_real
_atom_type_scat_dispersion_imag
_atom_type_scat_source
C C 0.0033 0.0016 'International Tables Vol C Tables 4.2.6.8 and 6.1.1.4'
H H 0.0000 0.0000 'International Tables Vol C Tables 4.2.6.8 and 6.1.1.4'
N N 0.0061 0.0033 'International Tables Vol C Tables 4.2.6.8 and 6.1.1.4'
O O 0.0106 0.0060 'International Tables Vol C Tables 4.2.6.8 and 6.1.1.4'
P P 0.1023 0.0942 'International Tables Vol C Tables 4.2.6.8 and 6.1.1.4'
Zn Zn 0.2839 1.4301 'International Tables Vol C Tables 4.2.6.8 and 6.1.1.4'

loop_
_geom_angle_atom_site_label_1
_geom_angle_atom_site_label_2
_geom_angle_atom_site_label_3
_geom_angle
_geom_angle_site_symmetry_1
_geom_angle_site_symmetry_3
O1 Zn1 O1 180.000(1) 3_566 .
O1 Zn1 O6 91.70(10) 3_566 .
O1 Zn1 O6 88.30(10) . .
O1 Zn1 O6 88.30(10) 3_566 3_566
O1 Zn1 O6 91.70(10) . 3_566
O6 Zn1 O6 180.0 . 3_566
O1 Zn1 O11 89.28(10) 3_566 .
O1 Zn1 O11 90.72(10) . .
O6 Zn1 O11 88.49(10) . .
O6 Zn1 O11 91.51(10) 3_566 .
O1 Zn1 O11 90.72(10) 3_566 3_566
O1 Zn1 O11 89.28(10) . 3_566
O6 Zn1 O11 91.51(10) . 3_566
O6 Zn1 O11 88.49(10) 3_566 3_566
O11 Zn1 O11 180.000(1) . 3_566
O12 Zn2 O2 121.14(13) . 3_566
O12 Zn2 O9 97.82(12) . .
O2 Zn2 O9 88.86(12) 3_566 .
O12 Zn2 N2 110.11(14) . .
O2 Zn2 N2 128.48(13) 3_566 .
O9 Zn2 N2 78.95(12) . .
O12 Zn2 O6 96.09(11) . .
O2 Zn2 O6 92.91(11) 3_566 .
O9 Zn2 O6 162.56(11) . .
N2 Zn2 O6 86.43(12) . .
O3 Zn3 O7 117.27(13) 3_566 3_566
O3 Zn3 O14 97.98(13) 3_566 .
O7 Zn3 O14 89.17(13) 3_566 .
O3 Zn3 O11 97.64(11) 3_566 .
O7 Zn3 O11 94.62(11) 3_566 .
O14 Zn3 O11 160.07(12) . .
O3 Zn3 N3 112.56(12) 3_566 .
O7 Zn3 N3 129.74(13) 3_566 .
O14 Zn3 N3 77.78(14) . .
O11 Zn3 N3 84.83(12) . .
O8 Zn4 O13 121.50(12) . .
O8 Zn4 O4 98.11(14) . .
O13 Zn4 O4 94.66(13) . .
O8 Zn4 N1 115.13(12) . .
O13 Zn4 N1 123.36(12) . .
O4 Zn4 N1 78.24(13) . .
O8 Zn4 O1 94.63(11) . .
O13 Zn4 O1 89.53(11) . .
O4 Zn4 O1 161.92(12) . .
N1 Zn4 O1 84.76(11) . .
N6 Zn5 O10 128.6(4) . .
N6 Zn5 N4 120.0(4) . .
O10 Zn5 N4 111.4(2) . .
N6 Zn5 N7 83.3(5) . .
O10 Zn5 N7 85.1(4) . .
N4 Zn5 N7 104.5(4) . .
N6 Zn5 N7A 62.6(6) . .
O10 Zn5 N7A 98.2(5) . .
N4 Zn5 N7A 113.8(5) . .
N7 Zn5 N7A 20.7(4) . .
N6 Zn5 N5 86.6(4) . .
O10 Zn5 N5 101.52(17) . .
N4 Zn5 N5 80.40(19) . .
N7 Zn5 N5 169.9(4) . .
N7A Zn5 N5 149.3(5) . .
N6 Zn5 N6A 19.4(4) . .
O10 Zn5 N6A 114.6(3) . .
N4 Zn5 N6A 131.1(3) . .
N7 Zn5 N6A 95.0(5) . .
N7A Zn5 N6A 75.1(6) . .
N5 Zn5 N6A 75.4(3) . .
O2 P1 O3 112.89(17) . .
O2 P1 O1 114.34(16) . .
O3 P1 O1 111.39(15) . .
O2 P1 C1 104.39(17) . .
O3 P1 C1 110.36(17) . .
O1 P1 C1 102.69(17) . .
O8 P2 O7 112.52(18) . .
O8 P2 O6 112.29(16) . .
O7 P2 O6 113.30(17) . .
O8 P2 C15 108.86(19) . .
O7 P2 C15 106.05(18) . .
O6 P2 C15 103.09(17) . .
O13 P3 O12 112.88(18) . .
O13 P3 O11 113.34(15) . .
O12 P3 O11 111.49(16) . .
O13 P3 C29 106.67(18) . .
O12 P3 C29 107.41(19) . .
O11 P3 C29 104.38(18) . .
P1 O1 Zn1 126.48(16) . .
P1 O1 Zn4 112.67(15) . .
Zn1 O1 Zn4 118.44(12) . .
P1 O2 Zn2 129.24(17) . 3_566
P1 O3 Zn3 122.77(17) . 3_566
C3 O4 Zn4 113.9(3) . .
P2 O6 Zn1 127.60(15) . .
P2 O6 Zn2 113.33(15) . .
Zn1 O6 Zn2 116.64(12) . .
P2 O7 Zn3 127.20(18) . 3_566
P2 O8 Zn4 125.17(17) . .
C17 O9 Zn2 110.3(3) . .
C17 O10 Zn5 120.3(3) . .
P3 O11 Zn3 116.00(14) . .
P3 O11 Zn1 126.28(15) . .
Zn3 O11 Zn1 116.00(12) . .
P3 O12 Zn2 124.12(17) . .
P3 O13 Zn4 127.43(17) . .
C31 O14 Zn3 115.5(3) . .
C2 N1 C1 112.6(3) . .
C2 N1 C4 112.0(3) . .
C1 N1 C4 111.8(3) . .
C2 N1 Zn4 102.1(2) . .
C1 N1 Zn4 109.5(2) . .
C4 N1 Zn4 108.3(2) . .
C16 N2 C15 112.5(3) . .
C16 N2 C18 112.1(3) . .
C15 N2 C18 112.7(3) . .
C16 N2 Zn2 104.7(2) . .
C15 N2 Zn2 109.1(2) . .
C18 N2 Zn2 105.1(2) . .
C32A N3 C30 104.5(6) . .
C32A N3 C29 123.3(6) . .
C30 N3 C29 112.5(3) . .
C32A N3 C32 17.9(6) . .
C30 N3 C32 117.3(5) . .
C29 N3 C32 105.6(4) . .
C32A N3 Zn3 97.8(4) . .
C30 N3 Zn3 105.6(3) . .
C29 N3 Zn3 111.1(2) . .
C32 N3 Zn3 104.6(4) . .
N1 C1 P1 110.2(2) . .
N1 C1 H1 109.6 . .
P1 C1 H1 109.6 . .
N1 C1 H2 109.6 . .
P1 C1 H2 109.6 . .
H1 C1 H2 108.1 . .
N1 C2 C3 109.4(3) . .
N1 C2 H3 109.8 . .
C3 C2 H3 109.8 . .
N1 C2 H4 109.8 . .
C3 C2 H4 109.8 . .
H3 C2 H4 108.2 . .
O4 C3 O5 125.7(5) . .
O4 C3 C2 117.0(4) . .
O5 C3 C2 117.3(4) . .
N1 C4 C5 116.3(3) . .
N1 C4 H5 108.2 . .
C5 C4 H5 108.2 . .
N1 C4 H6 108.2 . .
C5 C4 H6 108.2 . .
H5 C4 H6 107.4 . .
C6 C5 C14 119.1(4) . .
C6 C5 C4 118.5(4) . .
C14 C5 C4 122.4(4) . .
C5 C6 C7 121.8(5) . .
C5 C6 H7 119.1 . .
C7 C6 H7 119.1 . .
C8 C7 C6 120.2(5) . .
C8 C7 H8 119.9 . .
C6 C7 H8 119.9 . .
C7 C8 C9 121.3(5) . .
C7 C8 H9 119.4 . .
C9 C8 H9 119.4 . .
C10 C9 C8 121.8(5) . .
C10 C9 C14 119.3(5) . .
C8 C9 C14 118.9(5) . .
C11 C10 C9 121.8(5) . .
C11 C10 H10 119.1 . .
C9 C10 H10 119.1 . .
C10 C11 C12 119.3(5) . .
C10 C11 H11 120.4 . .
C12 C11 H11 120.4 . .
C13 C12 C11 120.9(5) . .
C13 C12 H12 119.5 . .
C11 C12 H12 119.5 . .
C12 C13 C14 121.3(5) . .
C12 C13 H13 119.3 . .
C14 C13 H13 119.3 . .
C13 C14 C5 124.1(4) . .
C13 C14 C9 117.3(4) . .
C5 C14 C9 118.6(4) . .
N2 C15 P2 110.5(3) . .
N2 C15 H14 109.6 . .
P2 C15 H14 109.6 . .
N2 C15 H15 109.6 . .
P2 C15 H15 109.6 . .
H14 C15 H15 108.1 . .
N2 C16 C17 111.5(3) . .
N2 C16 H16 109.3 . .
C17 C16 H16 109.3 . .
N2 C16 H17 109.3 . .
C17 C16 H17 109.3 . .
H16 C16 H17 108.0 . .
O9 C17 O10 124.9(4) . .
O9 C17 C16 119.8(4) . .
O10 C17 C16 115.3(4) . .
N2 C18 C19 115.6(3) . .
N2 C18 H18 108.4 . .
C19 C18 H18 108.4 . .
N2 C18 H19 108.4 . .
C19 C18 H19 108.4 . .
H18 C18 H19 107.4 . .
C20 C19 C28 118.3(4) . .
C20 C19 C18 120.1(4) . .
C28 C19 C18 121.4(4) . .
C19 C20 C21 121.9(5) . .
C19 C20 H20 119.0 . .
C21 C20 H20 119.0 . .
C22 C21 C20 119.9(5) . .
C22 C21 H21 120.1 . .
C20 C21 H21 120.1 . .
C21 C22 C23 120.9(5) . .
C21 C22 H22 119.5 . .
C23 C22 H22 119.5 . .
C22 C23 C28 120.0(5) . .
C22 C23 C24 121.4(5) . .
C28 C23 C24 118.7(5) . .
C25 C24 C23 121.3(5) . .
C25 C24 H23 119.3 . .
C23 C24 H23 119.3 . .
C24 C25 C26 120.9(5) . .
C24 C25 H24 119.5 . .
C26 C25 H24 119.5 . .
C27 C26 C25 119.3(6) . .
C27 C26 H25 120.3 . .
C25 C26 H25 120.3 . .
C26 C27 C28 122.2(5) . .
C26 C27 H26 118.9 . .
C28 C27 H26 118.9 . .
C27 C28 C23 117.5(4) . .
C27 C28 C19 123.6(4) . .
C23 C28 C19 118.9(5) . .
N3 C29 P3 110.1(3) . .
N3 C29 H27 109.6 . .
P3 C29 H27 109.6 . .
N3 C29 H28 109.6 . .
P3 C29 H28 109.6 . .
H27 C29 H28 108.1 . .
N3 C30 C31 111.2(4) . .
N3 C30 H29 109.4 . .
C31 C30 H29 109.4 . .
N3 C30 H30 109.4 . .
C31 C30 H30 109.4 . .
H29 C30 H30 108.0 . .
O15 C31 O14 124.7(6) . .
O15 C31 C30 118.1(5) . .
O14 C31 C30 117.2(4) . .
N3 C32 C33 126.2(6) . .
N3 C32 H32A 105.8 . .
C33 C32 H32A 105.8 . .
N3 C32 H32B 105.8 . .
C33 C32 H32B 105.8 . .
H32A C32 H32B 106.2 . .
C34 C33 C42 120.0 . .
C34 C33 C32 116.7(5) . .
C42 C33 C32 123.1(5) . .
C35 C34 C33 120.0 . .
C35 C34 H34A 120.0 . .
C33 C34 H34A 120.0 . .
C34 C35 C36 120.0 . .
C34 C35 H35A 120.0 . .
C36 C35 H35A 120.0 . .
C37 C36 C35 120.0 . .
C37 C36 H36A 120.0 . .
C35 C36 H36A 120.0 . .
C42 C37 C36 120.0 . .
C42 C37 C38 121.0(6) . .
C36 C37 C38 119.0(6) . .
C37 C42 C33 120.0 . .
C37 C42 C41 116.8(6) . .
C33 C42 C41 123.2(6) . .
C39 C38 C37 122.0(8) . .
C39 C38 H38A 119.0 . .
C37 C38 H38A 119.0 . .
C38 C39 C40 117.3(8) . .
C38 C39 H39A 121.3 . .
C40 C39 H39A 121.3 . .
C39 C40 C41 122.3(9) . .
C39 C40 H40A 118.8 . .
C41 C40 H40A 118.8 . .
C40 C41 C42 120.5(9) . .
C40 C41 H41A 119.8 . .
C42 C41 H41A 119.8 . .
N3 C32A C33A 119.2(6) . .
N3 C32A H32C 107.5 . .
C33A C32A H32C 107.5 . .
N3 C32A H32D 107.5 . .
C33A C32A H32D 107.5 . .
H32C C32A H32D 107.0 . .
C34A C33A C42A 120.0 . .
C34A C33A C32A 115.2(7) . .
C42A C33A C32A 124.6(7) . .
C33A C34A C35A 120.0 . .
C33A C34A H34B 120.0 . .
C35A C34A H34B 120.0 . .
C36A C35A C34A 120.0 . .
C36A C35A H35B 120.0 . .
C34A C35A H35B 120.0 . .
C35A C36A C37A 120.0 . .
C35A C36A H36B 120.0 . .
C37A C36A H36B 120.0 . .
C38A C37A C42A 121.7(8) . .
C38A C37A C36A 118.3(8) . .
C42A C37A C36A 120.0 . .
C37A C42A C33A 120.0 . .
C37A C42A C41A 116.4(7) . .
C33A C42A C41A 123.5(7) . .
C39A C38A C37A 120.8(10) . .
C39A C38A H38B 119.6 . .
C37A C38A H38B 119.6 . .
C38A C39A C40A 119.0(9) . .
C38A C39A H39B 120.5 . .
C40A C39A H39B 120.5 . .
C39A C40A C41A 120.3(10) . .
C39A C40A H40B 119.8 . .
C41A C40A H40B 119.8 . .
C40A C41A C42A 121.7(10) . .
C40A C41A H41B 119.1 . .
C42A C41A H41B 119.1 . .
C43 N4 Zn5 107.9(4) . .
C43 N4 H4A 110.1 . .
Zn5 N4 H4A 110.1 . .
C43 N4 H4B 110.1 . .
Zn5 N4 H4B 110.1 . .
H4A N4 H4B 108.4 . .
N4 C43 C44 108.1(6) . .
N4 C43 H43A 110.1 . .
C44 C43 H43A 110.1 . .
N4 C43 H43B 110.1 . .
C44 C43 H43B 110.1 . .
H43A C43 H43B 108.4 . .
N5 C44 C43 112.7(6) . .
N5 C44 H44A 108.6 . .
C43 C44 H44A 109.0 . .
N5 C44 H44B 109.5 . .
C43 C44 H44B 109.1 . .
H44A C44 H44B 107.9 . .
C44 N5 C45 111.9(9) . .
C44 N5 Zn5 107.6(4) . .
C45 N5 Zn5 101.8(8) . .
C44 N5 H5A 111.7 . .
C45 N5 H5A 111.7 . .
Zn5 N5 H5A 111.7 . .
N5 C45 C46 111.7(10) . .
N5 C45 H45A 109.3 . .
C46 C45 H45A 109.3 . .
N5 C45 H45B 109.3 . .
C46 C45 H45B 109.3 . .
H45A C45 H45B 107.9 . .
N6 C46 C45 113.0(12) . .
N6 C46 H46A 109.0 . .
C45 C46 H46A 109.0 . .
N6 C46 H46B 109.0 . .
C45 C46 H46B 109.0 . .
H46A C46 H46B 107.8 . .
C46 N6 C47 116.8(14) . .
C46 N6 Zn5 104.5(9) . .
C47 N6 Zn5 103.9(9) . .
C46 N6 H6A 110.4 . .
C47 N6 H6A 110.4 . .
Zn5 N6 H6A 110.4 . .
N6 C47 C48 111.4(13) . .
N6 C47 H47A 109.4 . .
C48 C47 H47A 109.4 . .
N6 C47 H47B 109.4 . .
C48 C47 H47B 109.4 . .
H47A C47 H47B 108.0 . .
N7 C48 C47 108.5(13) . .
N7 C48 H48A 110.0 . .
C47 C48 H48A 110.0 . .
N7 C48 H48B 110.0 . .
C47 C48 H48B 110.0 . .
H48A C48 H48B 108.4 . .
C48 N7 Zn5 107.2(10) . .
C48 N7 H7A 110.3 . .
Zn5 N7 H7A 110.3 . .
C48 N7 H7B 110.3 . .
Zn5 N7 H7B 110.3 . .
H7A N7 H7B 108.5 . .
C46A C45A H45C 110.6 . .
C46A C45A H45D 110.6 . .
H45C C45A H45D 108.8 . .
N6A C46A C45A 111.8(16) . .
N6A C46A H46C 109.3 . .
C45A C46A H46C 109.3 . .
N6A C46A H46D 109.3 . .
C45A C46A H46D 109.3 . .
H46C C46A H46D 107.9 . .
C47A N6A C46A 114.8(12) . .
C47A N6A Zn5 110.7(10) . .
C46A N6A Zn5 104.3(10) . .
C47A N6A H6AA 109.0 . .
C46A N6A H6AA 109.0 . .
Zn5 N6A H6AA 109.0 . .
N6A C47A C48A 108.5(13) . .
N6A C47A H47C 110.0 . .
C48A C47A H47C 110.0 . .
N6A C47A H47D 110.0 . .
C48A C47A H47D 110.0 . .
H47C C47A H47D 108.4 . .
N7A C48A C47A 109.4(15) . .
N7A C48A H48C 109.8 . .
C47A C48A H48C 109.8 . .
N7A C48A H48D 109.8 . .
C47A C48A H48D 109.8 . .
H48C C48A H48D 108.2 . .
C48A N7A Zn5 114.0(11) . .
C48A N7A H7C 108.8 . .
Zn5 N7A H7C 108.8 . .
C48A N7A H7D 108.8 . .
Zn5 N7A H7D 108.8 . .
H7C N7A H7D 107.7 . .

loop_
_geom_bond_atom_site_label_1
_geom_bond_atom_site_label_2
_geom_bond_distance
_geom_bond_site_symmetry_2
Zn1 O1 2.107(3) 3_566
Zn1 O1 2.107(3) .
Zn1 O6 2.115(3) .
Zn1 O6 2.115(3) 3_566
Zn1 O11 2.148(2) .
Zn1 O11 2.148(2) 3_566
Zn2 O12 1.942(3) .
Zn2 O2 1.974(3) 3_566
Zn2 O9 2.119(3) .
Zn2 N2 2.138(3) .
Zn2 O6 2.146(3) .
Zn3 O3 1.977(3) 3_566
Zn3 O7 1.979(3) 3_566
Zn3 O14 2.089(3) .
Zn3 O11 2.128(3) .
Zn3 N3 2.171(4) .
Zn4 O8 1.957(3) .
Zn4 O13 1.990(3) .
Zn4 O4 2.080(3) .
Zn4 N1 2.164(3) .
Zn4 O1 2.207(3) .
Zn5 N6 1.986(12) .
Zn5 O10 1.988(4) .
Zn5 N4 2.085(6) .
Zn5 N7 2.185(13) .
Zn5 N7A 2.23(2) .
Zn5 N5 2.246(5) .
Zn5 N6A 2.295(15) .
P1 O2 1.529(3) .
P1 O3 1.531(3) .
P1 O1 1.539(3) .
P1 C1 1.829(4) .
P2 O8 1.529(3) .
P2 O7 1.529(3) .
P2 O6 1.544(3) .
P2 C15 1.835(4) .
P3 O13 1.527(3) .
P3 O12 1.527(3) .
P3 O11 1.545(3) .
P3 C29 1.828(4) .
O2 Zn2 1.974(3) 3_566
O3 Zn3 1.977(3) 3_566
O4 C3 1.257(6) .
O5 C3 1.263(6) .
O7 Zn3 1.979(3) 3_566
O9 C17 1.256(5) .
O10 C17 1.269(5) .
O14 C31 1.277(6) .
O15 C31 1.245(6) .
N1 C2 1.491(5) .
N1 C1 1.500(5) .
N1 C4 1.512(5) .
N2 C16 1.480(5) .
N2 C15 1.493(5) .
N2 C18 1.521(5) .
N3 C32A 1.479(8) .
N3 C30 1.489(6) .
N3 C29 1.496(6) .
N3 C32 1.523(7) .
C1 H1 0.9700 .
C1 H2 0.9700 .
C2 C3 1.554(7) .
C2 H3 0.9700 .
C2 H4 0.9700 .
C4 C5 1.527(6) .
C4 H5 0.9700 .
C4 H6 0.9700 .
C5 C6 1.384(7) .
C5 C14 1.437(6) .
C6 C7 1.420(7) .
C6 H7 0.9300 .
C7 C8 1.353(9) .
C7 H8 0.9300 .
C8 C9 1.426(8) .
C8 H9 0.9300 .
C9 C10 1.394(8) .
C9 C14 1.453(6) .
C10 C11 1.383(9) .
C10 H10 0.9300 .
C11 C12 1.405(8) .
C11 H11 0.9300 .
C12 C13 1.374(7) .
C12 H12 0.9300 .
C13 C14 1.421(7) .
C13 H13 0.9300 .
C15 H14 0.9700 .
C15 H15 0.9700 .
C16 C17 1.519(6) .
C16 H16 0.9700 .
C16 H17 0.9700 .
C18 C19 1.523(6) .
C18 H18 0.9700 .
C18 H19 0.9700 .
C19 C20 1.389(7) .
C19 C28 1.448(6) .
C20 C21 1.416(8) .
C20 H20 0.9300 .
C21 C22 1.371(9) .
C21 H21 0.9300 .
C22 C23 1.407(8) .
C22 H22 0.9300 .
C23 C28 1.431(6) .
C23 C24 1.432(8) .
C24 C25 1.355(10) .
C24 H23 0.9300 .
C25 C26 1.411(9) .
C25 H24 0.9300 .
C26 C27 1.371(7) .
C26 H25 0.9300 .
C27 C28 1.431(7) .
C27 H26 0.9300 .
C29 H27 0.9700 .
C29 H28 0.9700 .
C30 C31 1.521(8) .
C30 H29 0.9700 .
C30 H30 0.9700 .
C32 C33 1.552(7) .
C32 H32A 0.9700 .
C32 H32B 0.9700 .
C33 C34 1.3900 .
C33 C42 1.3900 .
C34 C35 1.3900 .
C34 H34A 0.9300 .
C35 C36 1.3900 .
C35 H35A 0.9300 .
C36 C37 1.3900 .
C36 H36A 0.9300 .
C37 C42 1.3900 .
C37 C38 1.396(8) .
C42 C41 1.410(8) .
C38 C39 1.370(9) .
C38 H38A 0.9300 .
C39 C40 1.375(9) .
C39 H39A 0.9300 .
C40 C41 1.386(8) .
C40 H40A 0.9300 .
C41 H41A 0.9300 .
C32A C33A 1.525(8) .
C32A H32C 0.9700 .
C32A H32D 0.9700 .
C33A C34A 1.3900 .
C33A C42A 1.3900 .
C34A C35A 1.3900 .
C34A H34B 0.9300 .
C35A C36A 1.3900 .
C35A H35B 0.9300 .
C36A C37A 1.3900 .
C36A H36B 0.9300 .
C37A C38A 1.385(9) .
C37A C42A 1.3900 .
C42A C41A 1.401(9) .
C38A C39A 1.372(9) .
C38A H38B 0.9300 .
C39A C40A 1.378(9) .
C39A H39B 0.9300 .
C40A C41A 1.384(9) .
C40A H40B 0.9300 .
C41A H41B 0.9300 .
N4 C43 1.501(7) .
N4 H4A 0.9000 .
N4 H4B 0.9000 .
C43 C44 1.503(7) .
C43 H43A 0.9700 .
C43 H43B 0.9700 .
C44 N5 1.451(6) .
C44 H44A 0.9602 .
C44 H44B 0.9599 .
N5 C45 1.468(9) .
N5 H5A 0.9100 .
C45 C46 1.527(10) .
C45 H45A 0.9700 .
C45 H45B 0.9700 .
C46 N6 1.461(9) .
C46 H46A 0.9700 .
C46 H46B 0.9700 .
N6 C47 1.465(10) .
N6 H6A 0.9100 .
C47 C48 1.525(10) .
C47 H47A 0.9700 .
C47 H47B 0.9700 .
C48 N7 1.475(10) .
C48 H48A 0.9700 .
C48 H48B 0.9700 .
N7 H7A 0.9000 .
N7 H7B 0.9000 .
C45A C46A 1.525(10) .
C45A H45C 0.9700 .
C45A H45D 0.9700 .
C46A N6A 1.489(14) .
C46A H46C 0.9700 .
C46A H46D 0.9700 .
N6A C47A 1.449(14) .
N6A H6AA 0.9100 .
C47A C48A 1.527(10) .
C47A H47C 0.9700 .
C47A H47D 0.9700 .
C48A N7A 1.470(17) .
C48A H48C 0.9700 .
C48A H48D 0.9700 .
N7A H7C 0.9000 .
N7A H7D 0.9000 .
